data_4346251
loop_
_publ_author_name
'Grubba, Rafa\/l'
'Ordyszewska, Anna'
'Kaniewska, Kinga'
'Ponikiewski, \/Lukasz'
'Chojnacki, Jaros\/law'
'Gudat, Dietrich'
'Pikies, Jerzy'

_publ_section_title
;
 Reactivity of Phosphanylphosphinidene Complex of Tungsten(VI) toward
 Phosphines: A New Method of Synthesis of catena-Polyphosphorus Ligands.
;
_journal_issue 17
_journal_name_full 'Inorganic chemistry'
_journal_page_first 8380
_journal_page_last 8387
_journal_paper_doi 10.1021/acs.inorgchem.5b01063
_journal_volume 54
_journal_year 2015
_chemical_compound_source 'synthesis as described'
_chemical_formula_moiety 'C32 H52 Cl N2 P2 W, C12 H30 Li O6'
_chemical_formula_sum 'C44 H82 Cl Li N2 O6 P2 W'
_chemical_formula_weight 1023.3
_space_group_IT_number 2
_space_group_name_Hall '-P 1'
_space_group_name_H-M_alt 'P -1'
_symmetry_cell_setting triclinic
_symmetry_space_group_name_Hall '-P 1'
_symmetry_space_group_name_H-M 'P -1'
_atom_sites_solution_hydrogens geom
_atom_sites_solution_primary direct
_atom_sites_solution_secondary difmap
_audit_conform_dict_location ftp://ftp.iucr.org/pub/cif_core.dic
_audit_conform_dict_name cif_core.dic
_audit_conform_dict_version 2.4
_audit_creation_date 2015-03-02
_audit_creation_method 'WinGX routine CIF_UPDATE'
_cell_angle_alpha 84.087(3)
_cell_angle_beta 87.718(3)
_cell_angle_gamma 84.300(3)
_cell_formula_units_Z 2
_cell_length_a 12.6393(4)
_cell_length_b 12.7411(4)
_cell_length_c 17.4160(5)
_cell_measurement_reflns_used 12738
_cell_measurement_temperature 120(2)
_cell_measurement_theta_max 28.5933
_cell_measurement_theta_min 2.1748
_cell_volume 2774.69(15)
_computing_cell_refinement
;
        CrysAlisPro, Agilent Technologies,
        Version 1.171.36.32 (release 02-08-2013 CrysAlis171 .NET)
        (compiled Aug  2 2013,16:46:58)
;
_computing_data_collection
;
        CrysAlisPro, Agilent Technologies,
        Version 1.171.36.32 (release 02-08-2013 CrysAlis171 .NET)
        (compiled Aug  2 2013,16:46:58)
;
_computing_data_reduction
;
        CrysAlisPro, Agilent Technologies,
        Version 1.171.36.32 (release 02-08-2013 CrysAlis171 .NET)
        (compiled Aug  2 2013,16:46:58)
;
_computing_structure_refinement 'SHELXL-97 (Sheldrick, 2008)'
_diffrn_ambient_temperature 120(2)
_diffrn_detector_area_resol_mean 8.1883
_diffrn_measured_fraction_theta_full 0.999
_diffrn_measured_fraction_theta_max 0.999
_diffrn_measurement_device_type 'Xcalibur, Sapphire2, large Be window'
_diffrn_measurement_method '\w scans'
_diffrn_orient_matrix_UB_11 -0.0057457
_diffrn_orient_matrix_UB_12 -0.0446844
_diffrn_orient_matrix_UB_13 0.0271574
_diffrn_orient_matrix_UB_21 0.0469147
_diffrn_orient_matrix_UB_22 0.009567
_diffrn_orient_matrix_UB_23 0.018109
_diffrn_orient_matrix_UB_31 -0.0308145
_diffrn_orient_matrix_UB_32 0.03276
_diffrn_orient_matrix_UB_33 0.024749
_diffrn_radiation_monochromator graphite
_diffrn_radiation_type MoK\a
_diffrn_radiation_wavelength 0.71073
_diffrn_reflns_av_R_equivalents 0.0389
_diffrn_reflns_av_unetI/netI 0.0703
_diffrn_reflns_limit_h_max 7
_diffrn_reflns_limit_h_min -15
_diffrn_reflns_limit_k_max 15
_diffrn_reflns_limit_k_min -15
_diffrn_reflns_limit_l_max 21
_diffrn_reflns_limit_l_min -21
_diffrn_reflns_number 18871
_diffrn_reflns_theta_full 26
_diffrn_reflns_theta_max 26
_diffrn_reflns_theta_min 2.17
_exptl_absorpt_coefficient_mu 2.227
_exptl_absorpt_correction_T_max 0.689
_exptl_absorpt_correction_T_min 0.583
_exptl_absorpt_correction_type analytical
_exptl_absorpt_process_details
;
        CrysAlisPro, Agilent Technologies,
        Version 1.171.36.32 (release 02-08-2013 CrysAlis171 .NET)
        (compiled Aug  2 2013,16:46:58)
Analytical numeric absorption correction using a multifaceted crystal
                        model based on expressions derived by R.C. Clark & J.S.
        (Clark, R. C. & Reid, J. S. (1995). Acta Cryst. A51, 887-897)
;
_exptl_crystal_colour red
_exptl_crystal_density_diffrn 1.225
_exptl_crystal_density_method 'not measured'
_exptl_crystal_description block
_exptl_crystal_F_000 1064
_exptl_crystal_size_max 0.3306
_exptl_crystal_size_mid 0.2395
_exptl_crystal_size_min 0.2021
_platon_squeeze_details
;
;
_refine_diff_density_max 2.169
_refine_diff_density_min -1.084
_refine_diff_density_rms 0.125
_refine_ls_extinction_method none
_refine_ls_goodness_of_fit_ref 1.052
_refine_ls_hydrogen_treatment constr
_refine_ls_matrix_type fullcycle
_refine_ls_number_parameters 514
_refine_ls_number_reflns 10899
_refine_ls_number_restraints 0
_refine_ls_restrained_S_all 1.052
_refine_ls_R_factor_all 0.049
_refine_ls_R_factor_gt 0.043
_refine_ls_shift/su_max 0
_refine_ls_shift/su_mean 0
_refine_ls_structure_factor_coef Fsqd
_refine_ls_weighting_details 'calc w=1/[\s^2^(Fo^2^)+(0.0447P)^2^+0.3814P] where P=(Fo^2^+2Fc^2^)/3'
_refine_ls_weighting_scheme calc
_refine_ls_wR_factor_gt 0.0988
_refine_ls_wR_factor_ref 0.1041
_reflns_number_gt 9701
_reflns_number_total 10899
_reflns_threshold_expression >2\s(I)
_cod_data_source_file ic5b01063_si_001.cif
_cod_data_source_block comp_1
_cod_database_code 4346251

loop_
_symmetry_equiv_pos_as_xyz
'x, y, z'
'-x, -y, -z'

loop_
_atom_site_label
_atom_site_type_symbol
_atom_site_fract_x
_atom_site_fract_y
_atom_site_fract_z
_atom_site_U_iso_or_equiv
_atom_site_adp_type
_atom_site_occupancy
_atom_site_symmetry_multiplicity
_atom_site_calc_flag
_atom_site_refinement_flags
W1 W 0.3165 0.7493 0.2612 0.022 Uani 1 1 d .
Cl1 Cl 0.27175(9) 0.64986(9) 0.15820(6) 0.029 Uani 1 1 d .
P1 P 0.31805(9) 0.70566(10) 0.39887(6) 0.03 Uani 1 1 d .
P2 P 0.18435(9) 0.65233(9) 0.35196(6) 0.022 Uani 1 1 d .
O1 O 0.5573(3) 0.3593(3) 0.17876(19) 0.037 Uani 1 1 d .
O2 O 0.5894(2) 0.1499(2) 0.22483(17) 0.031 Uani 1 1 d .
O3 O 0.8431(3) 0.1726(3) 0.26403(18) 0.04 Uani 1 1 d .
O4 O 0.7746(2) 0.2430(3) 0.12330(17) 0.035 Uani 1 1 d .
O5 O 0.7565(3) 0.4153(3) 0.25018(18) 0.036 Uani 1 1 d .
O6 O 0.6620(3) 0.2763(3) 0.35035(17) 0.035 Uani 1 1 d .
N1 N 0.4567(3) 0.7527(3) 0.24284(19) 0.025 Uani 1 1 d .
N2 N 0.2523(3) 0.8800(3) 0.24153(19) 0.025 Uani 1 1 d .
C1 C 0.5647(3) 0.7625(3) 0.2285(2) 0.021 Uani 1 1 d .
C2 C 0.6323(3) 0.7787(3) 0.2899(2) 0.024 Uani 1 1 d .
C3 C 0.7377(4) 0.7952(4) 0.2705(3) 0.031 Uani 1 1 d .
H3A H 0.7828 0.8088 0.31 0.037 Uiso 1 1 calc R
C4 C 0.7802(4) 0.7924(4) 0.1948(3) 0.036 Uani 1 1 d .
H4A H 0.8528 0.8027 0.1835 0.043 Uiso 1 1 calc R
C5 C 0.7139(3) 0.7745(4) 0.1371(3) 0.03 Uani 1 1 d .
H5A H 0.7423 0.7727 0.0859 0.036 Uiso 1 1 calc R
C6 C 0.6067(3) 0.7589(3) 0.1513(2) 0.024 Uani 1 1 d .
C7 C 0.5886(4) 0.7762(4) 0.3715(2) 0.029 Uani 1 1 d .
H7A H 0.5109 0.7999 0.3693 0.035 Uiso 1 1 calc R
C8 C 0.6002(4) 0.6620(4) 0.4101(3) 0.041 Uani 1 1 d .
H8A H 0.568 0.6158 0.3779 0.061 Uiso 1 1 calc R
H8B H 0.5642 0.6593 0.461 0.061 Uiso 1 1 calc R
H8C H 0.6758 0.6379 0.4159 0.061 Uiso 1 1 calc R
C9 C 0.6396(4) 0.8512(5) 0.4201(3) 0.045 Uani 1 1 d .
H9A H 0.6266 0.9243 0.3965 0.068 Uiso 1 1 calc R
H9B H 0.7164 0.8312 0.4222 0.068 Uiso 1 1 calc R
H9C H 0.6083 0.8457 0.4726 0.068 Uiso 1 1 calc R
C10 C 0.5330(3) 0.7447(3) 0.0864(2) 0.026 Uani 1 1 d .
H10A H 0.4767 0.6997 0.1088 0.031 Uiso 1 1 calc R
C11 C 0.5894(4) 0.6901(4) 0.0195(3) 0.039 Uani 1 1 d .
H11A H 0.624 0.6209 0.0393 0.058 Uiso 1 1 calc R
H11B H 0.6432 0.7342 -0.0049 0.058 Uiso 1 1 calc R
H11C H 0.5373 0.6804 -0.0187 0.058 Uiso 1 1 calc R
C12 C 0.4781(4) 0.8528(4) 0.0560(3) 0.036 Uani 1 1 d .
H12A H 0.4306 0.8437 0.0146 0.054 Uiso 1 1 calc R
H12B H 0.532 0.8997 0.0359 0.054 Uiso 1 1 calc R
H12C H 0.4367 0.8843 0.0981 0.054 Uiso 1 1 calc R
C13 C 0.2298(3) 0.9889(3) 0.2242(2) 0.024 Uani 1 1 d .
C14 C 0.2337(3) 1.0593(4) 0.2830(3) 0.028 Uani 1 1 d .
C15 C 0.2128(4) 1.1682(4) 0.2621(3) 0.039 Uani 1 1 d .
H15A H 0.2154 1.2155 0.3005 0.047 Uiso 1 1 calc R
C16 C 0.1884(4) 1.2098(4) 0.1876(3) 0.043 Uani 1 1 d .
H16A H 0.1761 1.2843 0.1752 0.052 Uiso 1 1 calc R
C17 C 0.1820(4) 1.1406(4) 0.1310(3) 0.034 Uani 1 1 d .
H17A H 0.1645 1.1689 0.0799 0.041 Uiso 1 1 calc R
C18 C 0.2009(3) 1.0304(4) 0.1478(2) 0.025 Uani 1 1 d .
C19 C 0.2644(4) 1.0161(4) 0.3645(3) 0.033 Uani 1 1 d .
H19A H 0.2563 0.9384 0.3701 0.04 Uiso 1 1 calc R
C20 C 0.1933(4) 1.0659(5) 0.4276(3) 0.047 Uani 1 1 d .
H20A H 0.1187 1.0577 0.4186 0.07 Uiso 1 1 calc R
H20B H 0.2032 1.1414 0.426 0.07 Uiso 1 1 calc R
H20C H 0.2128 1.0302 0.4783 0.07 Uiso 1 1 calc R
C21 C 0.3821(4) 1.0291(4) 0.3759(3) 0.042 Uani 1 1 d .
H21A H 0.4257 0.9979 0.3347 0.064 Uiso 1 1 calc R
H21B H 0.4038 0.9931 0.4261 0.064 Uiso 1 1 calc R
H21C H 0.392 1.1047 0.3743 0.064 Uiso 1 1 calc R
C22 C 0.1890(3) 0.9543(4) 0.0881(2) 0.029 Uani 1 1 d .
H22A H 0.2435 0.8925 0.0984 0.035 Uiso 1 1 calc R
C23 C 0.0791(3) 0.9124(4) 0.0979(3) 0.036 Uani 1 1 d .
H23A H 0.0681 0.8831 0.1516 0.055 Uiso 1 1 calc R
H23B H 0.075 0.8568 0.0635 0.055 Uiso 1 1 calc R
H23C H 0.024 0.9706 0.0849 0.055 Uiso 1 1 calc R
C24 C 0.2077(4) 1.0019(4) 0.0042(2) 0.037 Uani 1 1 d .
H24A H 0.2782 1.0281 -0.0012 0.056 Uiso 1 1 calc R
H24B H 0.1532 1.0607 -0.0085 0.056 Uiso 1 1 calc R
H24C H 0.2036 0.9472 -0.0309 0.056 Uiso 1 1 calc R
C25 C 0.0535(3) 0.7120(4) 0.3960(2) 0.026 Uani 1 1 d .
C26 C 0.0627(4) 0.7121(4) 0.4844(3) 0.037 Uani 1 1 d .
H26A H -0.0046 0.7429 0.5063 0.056 Uiso 1 1 calc R
H26B H 0.1202 0.7544 0.495 0.056 Uiso 1 1 calc R
H26C H 0.0783 0.6392 0.5079 0.056 Uiso 1 1 calc R
C27 C 0.0375(4) 0.8278(4) 0.3593(3) 0.04 Uani 1 1 d .
H27A H -0.0286 0.8626 0.3801 0.06 Uiso 1 1 calc R
H27B H 0.0333 0.8288 0.3032 0.06 Uiso 1 1 calc R
H27C H 0.0976 0.8657 0.3714 0.06 Uiso 1 1 calc R
C28 C -0.0432(3) 0.6561(4) 0.3781(3) 0.034 Uani 1 1 d .
H28A H -0.1072 0.69 0.4023 0.052 Uiso 1 1 calc R
H28B H -0.0329 0.5813 0.3986 0.052 Uiso 1 1 calc R
H28C H -0.0512 0.6611 0.3221 0.052 Uiso 1 1 calc R
C29 C 0.1890(4) 0.5012(4) 0.3613(3) 0.03 Uani 1 1 d .
C30 C 0.1629(4) 0.4558(4) 0.4438(3) 0.037 Uani 1 1 d .
H30A H 0.1665 0.3784 0.4462 0.055 Uiso 1 1 calc R
H30B H 0.0911 0.484 0.4592 0.055 Uiso 1 1 calc R
H30C H 0.2145 0.476 0.4788 0.055 Uiso 1 1 calc R
C31 C 0.1144(4) 0.4668(4) 0.3030(3) 0.044 Uani 1 1 d .
H31A H 0.117 0.3892 0.3079 0.065 Uiso 1 1 calc R
H31B H 0.1372 0.4921 0.2505 0.065 Uiso 1 1 calc R
H31C H 0.0415 0.4969 0.3134 0.065 Uiso 1 1 calc R
C32 C 0.3039(4) 0.4586(4) 0.3409(3) 0.045 Uani 1 1 d .
H32A H 0.3096 0.3809 0.3452 0.067 Uiso 1 1 calc R
H32B H 0.3527 0.482 0.3765 0.067 Uiso 1 1 calc R
H32C H 0.3226 0.4856 0.2878 0.067 Uiso 1 1 calc R
C33 C 0.5322(4) 0.4710(4) 0.1804(3) 0.051 Uani 1 1 d .
H33A H 0.4676 0.4939 0.1515 0.077 Uiso 1 1 calc R
H33B H 0.5913 0.5085 0.1568 0.077 Uiso 1 1 calc R
H33C H 0.5205 0.4873 0.234 0.077 Uiso 1 1 calc R
C34 C 0.4674(4) 0.3011(4) 0.1955(3) 0.034 Uani 1 1 d .
H34A H 0.4076 0.332 0.1627 0.041 Uiso 1 1 calc R
H34B H 0.4442 0.3038 0.2503 0.041 Uiso 1 1 calc R
C35 C 0.4987(4) 0.1881(4) 0.1796(3) 0.035 Uani 1 1 d .
H35A H 0.4392 0.1442 0.1939 0.042 Uiso 1 1 calc R
H35B H 0.5166 0.1847 0.124 0.042 Uiso 1 1 calc R
C36 C 0.6263(4) 0.0439(4) 0.2106(3) 0.047 Uani 1 1 d .
H36A H 0.5654 0.0021 0.2096 0.071 Uiso 1 1 calc R
H36B H 0.6737 0.0122 0.2516 0.071 Uiso 1 1 calc R
H36C H 0.6651 0.0446 0.1607 0.071 Uiso 1 1 calc R
C37 C 0.8643(5) 0.1055(5) 0.3347(3) 0.06 Uani 1 1 d .
H37A H 0.9375 0.0721 0.3327 0.09 Uiso 1 1 calc R
H37B H 0.8147 0.0505 0.3409 0.09 Uiso 1 1 calc R
H37C H 0.855 0.1483 0.3786 0.09 Uiso 1 1 calc R
C38 C 0.9001(4) 0.1289(4) 0.2000(3) 0.042 Uani 1 1 d .
H38A H 0.8714 0.0625 0.1894 0.051 Uiso 1 1 calc R
H38B H 0.9764 0.113 0.2114 0.051 Uiso 1 1 calc R
C39 C 0.8859(4) 0.2114(5) 0.1308(3) 0.044 Uani 1 1 d .
H39A H 0.9242 0.2735 0.1383 0.053 Uiso 1 1 calc R
H39B H 0.9153 0.1811 0.0834 0.053 Uiso 1 1 calc R
C40 C 0.7515(4) 0.3031(4) 0.0512(3) 0.043 Uani 1 1 d .
H40A H 0.7992 0.2757 0.0107 0.064 Uiso 1 1 calc R
H40B H 0.7618 0.3776 0.055 0.064 Uiso 1 1 calc R
H40C H 0.6776 0.2974 0.0386 0.064 Uiso 1 1 calc R
C41 C 0.8307(5) 0.4737(5) 0.2035(3) 0.052 Uani 1 1 d .
H41A H 0.8427 0.5375 0.2277 0.078 Uiso 1 1 calc R
H41B H 0.8021 0.4942 0.1521 0.078 Uiso 1 1 calc R
H41C H 0.8982 0.4295 0.1989 0.078 Uiso 1 1 calc R
C42 C 0.7735(5) 0.4161(4) 0.3307(3) 0.047 Uani 1 1 d .
H42A H 0.7839 0.4887 0.3424 0.056 Uiso 1 1 calc R
H42B H 0.8379 0.3688 0.3458 0.056 Uiso 1 1 calc R
C43 C 0.6773(5) 0.3781(4) 0.3744(3) 0.051 Uani 1 1 d .
H43A H 0.6886 0.3721 0.4307 0.062 Uiso 1 1 calc R
H43B H 0.614 0.4287 0.3629 0.062 Uiso 1 1 calc R
C44 C 0.5832(4) 0.2260(5) 0.3973(3) 0.045 Uani 1 1 d .
H44A H 0.5868 0.2436 0.4505 0.067 Uiso 1 1 calc R
H44B H 0.5958 0.149 0.3962 0.067 Uiso 1 1 calc R
H44C H 0.5126 0.2507 0.3775 0.067 Uiso 1 1 calc R
Li1 Li 0.6954(6) 0.2681(6) 0.2308(4) 0.028 Uani 1 1 d .

loop_
_atom_site_aniso_label
_atom_site_aniso_U_11
_atom_site_aniso_U_22
_atom_site_aniso_U_33
_atom_site_aniso_U_23
_atom_site_aniso_U_13
_atom_site_aniso_U_12
W1 0.025 0.024 0.016 -0.001 -0.001 -0.004
Cl1 0.036 0.032 0.021 -0.006 -0.002 -0.008
P1 0.03 0.041 0.019 0.003 -0.004 -0.008
P2 0.024 0.022 0.021 0 -0.001 -0.001
O1 0.036 0.031 0.042 0.001 0.006 0.005
O2 0.039 0.029 0.027 -0.004 -0.002 -0.004
O3 0.041 0.045 0.031 -0.009 -0.005 0.012
O4 0.032 0.048 0.025 -0.005 0.004 -0.002
O5 0.049 0.034 0.028 -0.003 -0.002 -0.017
O6 0.047 0.033 0.025 -0.004 0.006 -0.01
N1 0.031 0.027 0.018 0 -0.003 -0.007
N2 0.028 0.031 0.017 -0.006 -0.001 -0.004
C1 0.018 0.025 0.021 -0.002 -0.002 -0.002
C2 0.023 0.021 0.027 -0.001 -0.005 0.002
C3 0.031 0.029 0.031 -0.003 -0.01 0.002
C4 0.02 0.041 0.044 0.006 -0.002 -0.001
C5 0.025 0.034 0.027 0.002 0.006 0.005
C6 0.028 0.018 0.025 0.004 -0.001 -0.002
C7 0.03 0.034 0.024 -0.003 -0.007 -0.002
C8 0.039 0.051 0.031 0 -0.005 0.005
C9 0.032 0.067 0.042 -0.023 -0.008 -0.003
C10 0.028 0.029 0.019 0.003 -0.002 -0.002
C11 0.041 0.049 0.026 -0.006 0 0.002
C12 0.03 0.041 0.036 0.001 -0.006 0.001
C13 0.021 0.023 0.027 -0.004 0.007 -0.004
C14 0.027 0.027 0.031 -0.009 0.002 -0.006
C15 0.043 0.031 0.046 -0.009 -0.005 -0.001
C16 0.046 0.022 0.062 -0.001 -0.007 -0.003
C17 0.035 0.027 0.037 0.005 -0.002 0
C18 0.014 0.031 0.029 -0.001 0.003 0
C19 0.039 0.034 0.028 -0.01 -0.002 -0.003
C20 0.048 0.06 0.035 -0.028 0 0.004
C21 0.042 0.042 0.046 -0.01 -0.006 -0.006
C22 0.026 0.035 0.023 0.001 -0.008 0.005
C23 0.025 0.051 0.035 -0.012 -0.002 -0.001
C24 0.037 0.047 0.025 0.003 0 -0.001
C25 0.026 0.031 0.023 -0.004 0.005 -0.003
C26 0.037 0.047 0.03 -0.012 0.003 -0.007
C27 0.037 0.03 0.051 -0.005 0.007 0.005
C28 0.026 0.041 0.034 0.005 0.001 0.001
C29 0.033 0.022 0.034 0 0.003 0
C30 0.036 0.033 0.04 0.002 0.004 -0.001
C31 0.059 0.027 0.048 -0.012 0 -0.011
C32 0.044 0.031 0.055 0.003 0.011 0.006
C33 0.045 0.028 0.075 0.01 -0.002 0.006
C34 0.03 0.04 0.031 0 -0.002 -0.003
C35 0.038 0.038 0.03 -0.006 0 -0.006
C36 0.059 0.027 0.057 -0.01 0 -0.003
C37 0.061 0.073 0.037 0.015 -0.007 0.015
C38 0.041 0.042 0.044 -0.013 -0.002 0.006
C39 0.035 0.063 0.036 -0.018 0.008 -0.001
C40 0.05 0.053 0.023 0.002 0 -0.003
C41 0.069 0.049 0.04 0.002 0.01 -0.027
C42 0.066 0.045 0.034 -0.01 -0.002 -0.021
C43 0.079 0.044 0.036 -0.018 0.017 -0.022
C44 0.049 0.057 0.032 -0.003 0.01 -0.025
Li1 0.032 0.028 0.025 -0.004 -0.001 0

loop_
_atom_type_symbol
_atom_type_description
_atom_type_scat_dispersion_real
_atom_type_scat_dispersion_imag
_atom_type_scat_source
C C 0.0033 0.0016 'International Tables Vol C Tables 4.2.6.8 and 6.1.1.4'
H H 0 0 'International Tables Vol C Tables 4.2.6.8 and 6.1.1.4'
Li Li -0.0003 0.0001 'International Tables Vol C Tables 4.2.6.8 and 6.1.1.4'
N N 0.0061 0.0033 'International Tables Vol C Tables 4.2.6.8 and 6.1.1.4'
O O 0.0106 0.006 'International Tables Vol C Tables 4.2.6.8 and 6.1.1.4'
P P 0.1023 0.0942 'International Tables Vol C Tables 4.2.6.8 and 6.1.1.4'
Cl Cl 0.1484 0.1585 'International Tables Vol C Tables 4.2.6.8 and 6.1.1.4'
W W -0.849 6.8722 'International Tables Vol C Tables 4.2.6.8 and 6.1.1.4'

loop_
_exptl_crystal_face_index_h
_exptl_crystal_face_index_k
_exptl_crystal_face_index_l
_exptl_crystal_face_perp_dist
-11 13 3 0.1265
0 0 24 0.1248
0 0 -24 0.1147
10 -13 7 0.1526
-17 -1 7 0.1226
-15 -11 -4 0.0989
-4 -15 -15 0.1353
2 15 15 0.1006
15 11 3 0.1016
17 1 -8 0.1373

loop_
_geom_angle_atom_site_label_1
_geom_angle_atom_site_label_2
_geom_angle_atom_site_label_3
_geom_angle
N2 W1 N1 108.89(16)
N2 W1 P1 108.48(11)
N1 W1 P1 98.73(11)
N2 W1 Cl1 106.53(11)
N1 W1 Cl1 100.60(11)
P1 W1 Cl1 131.44(4)
N2 W1 P2 104.31(11)
N1 W1 P2 140.63(11)
P1 W1 P2 49.94(4)
Cl1 W1 P2 89.46(4)
P2 P1 W1 69.12(4)
C29 P2 C25 110.2(2)
C29 P2 P1 112.39(15)
C25 P2 P1 112.13(15)
C29 P2 W1 120.70(14)
C25 P2 W1 127.28(15)
P1 P2 W1 60.94(4)
C34 O1 C33 112.8(3)
C34 O1 Li1 108.5(3)
C33 O1 Li1 124.9(4)
C36 O2 C35 110.8(4)
C36 O2 Li1 122.0(3)
C35 O2 Li1 112.3(3)
C38 O3 C37 110.7(4)
C38 O3 Li1 113.0(3)
C37 O3 Li1 128.2(4)
C40 O4 C39 112.2(4)
C40 O4 Li1 125.6(3)
C39 O4 Li1 112.9(3)
C42 O5 C41 111.8(4)
C42 O5 Li1 109.3(4)
C41 O5 Li1 128.7(3)
C44 O6 C43 111.6(3)
C44 O6 Li1 127.7(4)
C43 O6 Li1 112.5(4)
C1 N1 W1 176.3(3)
C13 N2 W1 164.9(3)
N1 C1 C6 118.8(4)
N1 C1 C2 120.7(3)
C6 C1 C2 120.5(4)
C3 C2 C1 117.6(4)
C3 C2 C7 122.5(4)
C1 C2 C7 119.9(4)
C2 C3 C4 122.6(4)
C2 C3 H3A 118.7
C4 C3 H3A 118.7
C5 C4 C3 118.6(4)
C5 C4 H4A 120.7
C3 C4 H4A 120.7
C4 C5 C6 122.5(4)
C4 C5 H5A 118.7
C6 C5 H5A 118.7
C5 C6 C1 118.2(4)
C5 C6 C10 122.0(4)
C1 C6 C10 119.8(4)
C2 C7 C8 109.7(4)
C2 C7 C9 113.3(4)
C8 C7 C9 111.0(4)
C2 C7 H7A 107.5
C8 C7 H7A 107.5
C9 C7 H7A 107.5
C7 C8 H8A 109.5
C7 C8 H8B 109.5
H8A C8 H8B 109.5
C7 C8 H8C 109.5
H8A C8 H8C 109.5
H8B C8 H8C 109.5
C7 C9 H9A 109.5
C7 C9 H9B 109.5
H9A C9 H9B 109.5
C7 C9 H9C 109.5
H9A C9 H9C 109.5
H9B C9 H9C 109.5
C6 C10 C12 109.4(4)
C6 C10 C11 113.7(3)
C12 C10 C11 109.9(4)
C6 C10 H10A 107.9
C12 C10 H10A 107.9
C11 C10 H10A 107.9
C10 C11 H11A 109.5
C10 C11 H11B 109.5
H11A C11 H11B 109.5
C10 C11 H11C 109.5
H11A C11 H11C 109.5
H11B C11 H11C 109.5
C10 C12 H12A 109.5
C10 C12 H12B 109.5
H12A C12 H12B 109.5
C10 C12 H12C 109.5
H12A C12 H12C 109.5
H12B C12 H12C 109.5
N2 C13 C18 119.7(4)
N2 C13 C14 120.4(4)
C18 C13 C14 119.9(4)
C15 C14 C13 118.0(4)
C15 C14 C19 121.6(4)
C13 C14 C19 120.4(4)
C16 C15 C14 122.7(4)
C16 C15 H15A 118.7
C14 C15 H15A 118.7
C15 C16 C17 119.1(5)
C15 C16 H16A 120.5
C17 C16 H16A 120.5
C16 C17 C18 121.5(4)
C16 C17 H17A 119.3
C18 C17 H17A 119.3
C17 C18 C13 118.8(4)
C17 C18 C22 122.0(4)
C13 C18 C22 119.2(4)
C14 C19 C21 109.9(4)
C14 C19 C20 113.5(4)
C21 C19 C20 111.0(4)
C14 C19 H19A 107.4
C21 C19 H19A 107.4
C20 C19 H19A 107.4
C19 C20 H20A 109.5
C19 C20 H20B 109.5
H20A C20 H20B 109.5
C19 C20 H20C 109.5
H20A C20 H20C 109.5
H20B C20 H20C 109.5
C19 C21 H21A 109.5
C19 C21 H21B 109.5
H21A C21 H21B 109.5
C19 C21 H21C 109.5
H21A C21 H21C 109.5
H21B C21 H21C 109.5
C18 C22 C23 109.8(4)
C18 C22 C24 113.9(4)
C23 C22 C24 110.4(4)
C18 C22 H22A 107.5
C23 C22 H22A 107.5
C24 C22 H22A 107.5
C22 C23 H23A 109.5
C22 C23 H23B 109.5
H23A C23 H23B 109.5
C22 C23 H23C 109.5
H23A C23 H23C 109.5
H23B C23 H23C 109.5
C22 C24 H24A 109.5
C22 C24 H24B 109.5
H24A C24 H24B 109.5
C22 C24 H24C 109.5
H24A C24 H24C 109.5
H24B C24 H24C 109.5
C28 C25 C27 108.2(4)
C28 C25 C26 110.2(4)
C27 C25 C26 108.7(4)
C28 C25 P2 113.5(3)
C27 C25 P2 105.9(3)
C26 C25 P2 110.2(3)
C25 C26 H26A 109.5
C25 C26 H26B 109.5
H26A C26 H26B 109.5
C25 C26 H26C 109.5
H26A C26 H26C 109.5
H26B C26 H26C 109.5
C25 C27 H27A 109.5
C25 C27 H27B 109.5
H27A C27 H27B 109.5
C25 C27 H27C 109.5
H27A C27 H27C 109.5
H27B C27 H27C 109.5
C25 C28 H28A 109.5
C25 C28 H28B 109.5
H28A C28 H28B 109.5
C25 C28 H28C 109.5
H28A C28 H28C 109.5
H28B C28 H28C 109.5
C30 C29 C31 111.7(4)
C30 C29 C32 107.6(4)
C31 C29 C32 108.6(4)
C30 C29 P2 112.0(3)
C31 C29 P2 109.7(3)
C32 C29 P2 107.1(3)
C29 C30 H30A 109.5
C29 C30 H30B 109.5
H30A C30 H30B 109.5
C29 C30 H30C 109.5
H30A C30 H30C 109.5
H30B C30 H30C 109.5
C29 C31 H31A 109.5
C29 C31 H31B 109.5
H31A C31 H31B 109.5
C29 C31 H31C 109.5
H31A C31 H31C 109.5
H31B C31 H31C 109.5
C29 C32 H32A 109.5
C29 C32 H32B 109.5
H32A C32 H32B 109.5
C29 C32 H32C 109.5
H32A C32 H32C 109.5
H32B C32 H32C 109.5
O1 C33 H33A 109.5
O1 C33 H33B 109.5
H33A C33 H33B 109.5
O1 C33 H33C 109.5
H33A C33 H33C 109.5
H33B C33 H33C 109.5
O1 C34 C35 108.1(4)
O1 C34 H34A 110.1
C35 C34 H34A 110.1
O1 C34 H34B 110.1
C35 C34 H34B 110.1
H34A C34 H34B 108.4
O2 C35 C34 107.5(4)
O2 C35 H35A 110.2
C34 C35 H35A 110.2
O2 C35 H35B 110.2
C34 C35 H35B 110.2
H35A C35 H35B 108.5
O2 C36 H36A 109.5
O2 C36 H36B 109.5
H36A C36 H36B 109.5
O2 C36 H36C 109.5
H36A C36 H36C 109.5
H36B C36 H36C 109.5
O3 C37 H37A 109.5
O3 C37 H37B 109.5
H37A C37 H37B 109.5
O3 C37 H37C 109.5
H37A C37 H37C 109.5
H37B C37 H37C 109.5
O3 C38 C39 107.0(4)
O3 C38 H38A 110.3
C39 C38 H38A 110.3
O3 C38 H38B 110.3
C39 C38 H38B 110.3
H38A C38 H38B 108.6
O4 C39 C38 108.3(4)
O4 C39 H39A 110
C38 C39 H39A 110
O4 C39 H39B 110
C38 C39 H39B 110
H39A C39 H39B 108.4
O4 C40 H40A 109.5
O4 C40 H40B 109.5
H40A C40 H40B 109.5
O4 C40 H40C 109.5
H40A C40 H40C 109.5
H40B C40 H40C 109.5
O5 C41 H41A 109.5
O5 C41 H41B 109.5
H41A C41 H41B 109.5
O5 C41 H41C 109.5
H41A C41 H41C 109.5
H41B C41 H41C 109.5
O5 C42 C43 107.9(4)
O5 C42 H42A 110.1
C43 C42 H42A 110.1
O5 C42 H42B 110.1
C43 C42 H42B 110.1
H42A C42 H42B 108.4
O6 C43 C42 107.3(4)
O6 C43 H43A 110.2
C42 C43 H43A 110.2
O6 C43 H43B 110.2
C42 C43 H43B 110.2
H43A C43 H43B 108.5
O6 C44 H44A 109.5
O6 C44 H44B 109.5
H44A C44 H44B 109.5
O6 C44 H44C 109.5
H44A C44 H44C 109.5
H44B C44 H44C 109.5
O6 Li1 O2 92.4(3)
O6 Li1 O4 162.8(4)
O2 Li1 O4 94.9(3)
O6 Li1 O5 77.8(3)
O2 Li1 O5 161.4(4)
O4 Li1 O5 99.0(4)
O6 Li1 O1 102.3(3)
O2 Li1 O1 77.9(3)
O4 Li1 O1 94.4(3)
O5 Li1 O1 88.7(3)
O6 Li1 O3 86.9(3)
O2 Li1 O3 102.0(3)
O4 Li1 O3 76.4(2)
O5 Li1 O3 93.4(3)
O1 Li1 O3 170.8(4)

loop_
_geom_bond_atom_site_label_1
_geom_bond_atom_site_label_2
_geom_bond_distance
W1 N2 1.785(4)
W1 N1 1.793(4)
W1 P1 2.4056(11)
W1 Cl1 2.4150(10)
W1 P2 2.5713(11)
P1 P2 2.1065(17)
P2 C29 1.910(5)
P2 C25 1.915(4)
O1 C34 1.424(6)
O1 C33 1.430(6)
O1 Li1 2.174(8)
O2 C36 1.428(5)
O2 C35 1.434(5)
O2 Li1 2.125(9)
O3 C38 1.434(5)
O3 C37 1.443(6)
O3 Li1 2.189(7)
O4 C40 1.426(5)
O4 C39 1.433(5)
O4 Li1 2.125(7)
O5 C42 1.428(6)
O5 C41 1.431(6)
O5 Li1 2.161(8)
O6 C44 1.424(5)
O6 C43 1.437(6)
O6 Li1 2.120(7)
N1 C1 1.393(5)
N2 C13 1.393(5)
C1 C6 1.429(6)
C1 C2 1.438(5)
C2 C3 1.392(6)
C2 C7 1.503(6)
C3 C4 1.405(6)
C3 H3A 0.95
C4 C5 1.385(6)
C4 H4A 0.95
C5 C6 1.397(6)
C5 H5A 0.95
C6 C10 1.530(6)
C7 C8 1.534(7)
C7 C9 1.541(6)
C7 H7A 1
C8 H8A 0.98
C8 H8B 0.98
C8 H8C 0.98
C9 H9A 0.98
C9 H9B 0.98
C9 H9C 0.98
C10 C12 1.533(6)
C10 C11 1.534(6)
C10 H10A 1
C11 H11A 0.98
C11 H11B 0.98
C11 H11C 0.98
C12 H12A 0.98
C12 H12B 0.98
C12 H12C 0.98
C13 C18 1.428(6)
C13 C14 1.435(6)
C14 C15 1.399(7)
C14 C19 1.520(6)
C15 C16 1.384(7)
C15 H15A 0.95
C16 C17 1.399(7)
C16 H16A 0.95
C17 C18 1.404(6)
C17 H17A 0.95
C18 C22 1.514(6)
C19 C21 1.536(6)
C19 C20 1.538(6)
C19 H19A 1
C20 H20A 0.98
C20 H20B 0.98
C20 H20C 0.98
C21 H21A 0.98
C21 H21B 0.98
C21 H21C 0.98
C22 C23 1.534(6)
C22 C24 1.541(6)
C22 H22A 1
C23 H23A 0.98
C23 H23B 0.98
C23 H23C 0.98
C24 H24A 0.98
C24 H24B 0.98
C24 H24C 0.98
C25 C28 1.532(6)
C25 C27 1.544(6)
C25 C26 1.549(6)
C26 H26A 0.98
C26 H26B 0.98
C26 H26C 0.98
C27 H27A 0.98
C27 H27B 0.98
C27 H27C 0.98
C28 H28A 0.98
C28 H28B 0.98
C28 H28C 0.98
C29 C30 1.528(6)
C29 C31 1.537(7)
C29 C32 1.541(6)
C30 H30A 0.98
C30 H30B 0.98
C30 H30C 0.98
C31 H31A 0.98
C31 H31B 0.98
C31 H31C 0.98
C32 H32A 0.98
C32 H32B 0.98
C32 H32C 0.98
C33 H33A 0.98
C33 H33B 0.98
C33 H33C 0.98
C34 C35 1.504(6)
C34 H34A 0.99
C34 H34B 0.99
C35 H35A 0.99
C35 H35B 0.99
C36 H36A 0.98
C36 H36B 0.98
C36 H36C 0.98
C37 H37A 0.98
C37 H37B 0.98
C37 H37C 0.98
C38 C39 1.519(7)
C38 H38A 0.99
C38 H38B 0.99
C39 H39A 0.99
C39 H39B 0.99
C40 H40A 0.98
C40 H40B 0.98
C40 H40C 0.98
C41 H41A 0.98
C41 H41B 0.98
C41 H41C 0.98
C42 C43 1.503(7)
C42 H42A 0.99
C42 H42B 0.99
C43 H43A 0.99
C43 H43B 0.99
C44 H44A 0.98
C44 H44B 0.98
C44 H44C 0.98

loop_
_geom_torsion_atom_site_label_1
_geom_torsion_atom_site_label_2
_geom_torsion_atom_site_label_3
_geom_torsion_atom_site_label_4
_geom_torsion
N2 W1 P1 P2 93.40(13)
N1 W1 P1 P2 -153.22(12)
Cl1 W1 P1 P2 -40.65(7)
W1 P1 P2 C29 113.75(15)
W1 P1 P2 C25 -121.47(16)
N2 W1 P2 C29 157.5(2)
N1 W1 P2 C29 -55.6(2)
P1 W1 P2 C29 -100.19(18)
Cl1 W1 P2 C29 50.58(18)
N2 W1 P2 C25 -5.5(2)
N1 W1 P2 C25 141.4(2)
P1 W1 P2 C25 96.81(18)
Cl1 W1 P2 C25 -112.42(18)
N2 W1 P2 P1 -102.30(12)
N1 W1 P2 P1 44.60(18)
Cl1 W1 P2 P1 150.77(5)
N1 W1 N2 C13 -7.8(11)
P1 W1 N2 C13 98.6(11)
Cl1 W1 N2 C13 -115.6(11)
P2 W1 N2 C13 150.7(11)
N1 C1 C2 C3 -175.6(4)
C6 C1 C2 C3 2.7(6)
N1 C1 C2 C7 5.1(6)
C6 C1 C2 C7 -176.6(4)
C1 C2 C3 C4 -2.4(7)
C7 C2 C3 C4 176.8(4)
C2 C3 C4 C5 1.2(7)
C3 C4 C5 C6 -0.1(7)
C4 C5 C6 C1 0.4(7)
C4 C5 C6 C10 176.9(4)
N1 C1 C6 C5 176.6(4)
C2 C1 C6 C5 -1.8(6)
N1 C1 C6 C10 0.1(6)
C2 C1 C6 C10 -178.3(4)
C3 C2 C7 C8 -91.4(5)
C1 C2 C7 C8 87.9(5)
C3 C2 C7 C9 33.2(6)
C1 C2 C7 C9 -147.5(4)
C5 C6 C10 C12 -91.8(5)
C1 C6 C10 C12 84.6(5)
C5 C6 C10 C11 31.6(6)
C1 C6 C10 C11 -152.0(4)
W1 N2 C13 C18 100.9(11)
W1 N2 C13 C14 -80.2(11)
N2 C13 C14 C15 178.5(4)
C18 C13 C14 C15 -2.5(6)
N2 C13 C14 C19 1.1(6)
C18 C13 C14 C19 -180.0(4)
C13 C14 C15 C16 0.2(7)
C19 C14 C15 C16 177.6(5)
C14 C15 C16 C17 1.4(8)
C15 C16 C17 C18 -0.7(8)
C16 C17 C18 C13 -1.6(7)
C16 C17 C18 C22 177.0(4)
N2 C13 C18 C17 -177.9(4)
C14 C13 C18 C17 3.2(6)
N2 C13 C18 C22 3.5(6)
C14 C13 C18 C22 -175.4(4)
C15 C14 C19 C21 -78.4(5)
C13 C14 C19 C21 98.9(5)
C15 C14 C19 C20 46.5(6)
C13 C14 C19 C20 -136.2(4)
C17 C18 C22 C23 -96.9(5)
C13 C18 C22 C23 81.6(5)
C17 C18 C22 C24 27.4(6)
C13 C18 C22 C24 -154.1(4)
C29 P2 C25 C28 -40.3(4)
P1 P2 C25 C28 -166.3(3)
W1 P2 C25 C28 124.2(3)
C29 P2 C25 C27 -158.8(3)
P1 P2 C25 C27 75.2(3)
W1 P2 C25 C27 5.7(4)
C29 P2 C25 C26 83.8(4)
P1 P2 C25 C26 -42.2(4)
W1 P2 C25 C26 -111.8(3)
C25 P2 C29 C30 -50.6(4)
P1 P2 C29 C30 75.3(3)
W1 P2 C29 C30 143.8(3)
C25 P2 C29 C31 74.1(4)
P1 P2 C29 C31 -160.1(3)
W1 P2 C29 C31 -91.6(3)
C25 P2 C29 C32 -168.3(3)
P1 P2 C29 C32 -42.5(3)
W1 P2 C29 C32 26.0(4)
C33 O1 C34 C35 170.9(4)
Li1 O1 C34 C35 -46.4(4)
C36 O2 C35 C34 -177.9(4)
Li1 O2 C35 C34 -37.7(5)
O1 C34 C35 O2 56.1(5)
C37 O3 C38 C39 -172.1(5)
Li1 O3 C38 C39 36.5(5)
C40 O4 C39 C38 -167.8(4)
Li1 O4 C39 C38 43.6(5)
O3 C38 C39 O4 -51.8(5)
C41 O5 C42 C43 165.8(4)
Li1 O5 C42 C43 -45.6(5)
C44 O6 C43 C42 170.7(4)
Li1 O6 C43 C42 -38.1(6)
O5 C42 C43 O6 55.4(6)
C44 O6 Li1 O2 -7.4(5)
C43 O6 Li1 O2 -152.9(4)
C44 O6 Li1 O4 -122.7(14)
C43 O6 Li1 O4 91.8(15)
C44 O6 Li1 O5 156.6(4)
C43 O6 Li1 O5 11.1(4)
C44 O6 Li1 O1 70.7(5)
C43 O6 Li1 O1 -74.8(5)
C44 O6 Li1 O3 -109.3(4)
C43 O6 Li1 O3 105.2(4)
C36 O2 Li1 O6 -112.4(4)
C35 O2 Li1 O6 112.5(3)
C36 O2 Li1 O4 52.1(5)
C35 O2 Li1 O4 -83.0(3)
C36 O2 Li1 O5 -169.9(11)
C35 O2 Li1 O5 55.0(13)
C36 O2 Li1 O1 145.5(4)
C35 O2 Li1 O1 10.4(3)
C36 O2 Li1 O3 -25.0(5)
C35 O2 Li1 O3 -160.1(3)
C40 O4 Li1 O6 -148.3(14)
C39 O4 Li1 O6 -4.6(16)
C40 O4 Li1 O2 96.7(5)
C39 O4 Li1 O2 -119.6(4)
C40 O4 Li1 O5 -70.8(5)
C39 O4 Li1 O5 72.9(4)
C40 O4 Li1 O1 18.6(5)
C39 O4 Li1 O1 162.3(4)
C40 O4 Li1 O3 -162.1(4)
C39 O4 Li1 O3 -18.4(4)
C42 O5 Li1 O6 19.6(4)
C41 O5 Li1 O6 161.3(4)
C42 O5 Li1 O2 79.1(13)
C41 O5 Li1 O2 -139.2(12)
C42 O5 Li1 O4 -143.3(3)
C41 O5 Li1 O4 -1.6(6)
C42 O5 Li1 O1 122.5(3)
C41 O5 Li1 O1 -95.8(5)
C42 O5 Li1 O3 -66.5(4)
C41 O5 Li1 O3 75.2(5)
C34 O1 Li1 O6 -69.6(4)
C33 O1 Li1 O6 67.5(5)
C34 O1 Li1 O2 20.3(3)
C33 O1 Li1 O2 157.3(4)
C34 O1 Li1 O4 114.3(4)
C33 O1 Li1 O4 -108.6(4)
C34 O1 Li1 O5 -146.8(3)
C33 O1 Li1 O5 -9.7(5)
C38 O3 Li1 O6 172.7(4)
C37 O3 Li1 O6 27.5(6)
C38 O3 Li1 O2 80.9(4)
C37 O3 Li1 O2 -64.4(5)
C38 O3 Li1 O4 -11.3(4)
C37 O3 Li1 O4 -156.6(5)
C38 O3 Li1 O5 -109.8(4)
C37 O3 Li1 O5 105.0(5)

loop_
_platon_squeeze_void_nr
_platon_squeeze_void_average_x
_platon_squeeze_void_average_y
_platon_squeeze_void_average_z
_platon_squeeze_void_volume
_platon_squeeze_void_count_electrons
1 0.000 0.500 1.000 204.5 6.0
2 0.419 0.534 0.017 8.8 -0.9
3 0.586 0.463 0.982 7.8 -0.8
